data_2000515
loop_
_publ_author_name
'Marsh, R. E.'
'Schaefer, W. P.'
'Coughlin, E. B.'
'Bercaw, J. E.'

_publ_section_title
;
 A silicon-bridged bis(substituted Cp) yttrium complex
;
_journal_issue 10
_journal_name_full 'Acta Crystallographica Section C'
_journal_page_first 1773
_journal_page_last 1776
_journal_paper_doi 10.1107/S0108270192001987
_journal_volume 48
_journal_year 1992
_chemical_formula_sum 'C34 H64 Cl2 Li O2 Si3 Y'
_chemical_formula_weight 753.87
_space_group_IT_number 2
_space_group_name_Hall '-P 1'
_space_group_name_H-M_alt 'P -1'
_symmetry_cell_setting triclinic
_symmetry_space_group_name_H-M 'P -1'
_cell_angle_alpha 104.02(7)
_cell_angle_beta 99.38(5)
_cell_angle_gamma 100.24(6)
_cell_formula_units_Z 4
_cell_length_a 13.110(8)
_cell_length_b 17.163(15)
_cell_length_c 20.623(14)
_cell_volume 4326(6)
_diffrn_radiation_type Mo
_diffrn_radiation_wavelength 0.71073
_exptl_absorpt_coefficient_mu 1.586
_exptl_crystal_density_diffrn 1.16
_exptl_crystal_F_000 1600
_cod_data_source_file hh0616.cif
_cod_data_source_block hh0616a
_cod_original_formula_sum 'C34 H64 Cl2 Li1 O2 Si3 Y1'
_cod_database_code 2000515

loop_
_space_group_symop_id
_space_group_symop_operation_xyz
1 x,y,z
2 -x,-y,-z

loop_
_atom_site_label
_atom_site_fract_x
_atom_site_fract_y
_atom_site_fract_z
_atom_site_U_iso_or_equiv
Y(a) .18100(4) .72170(3) .40090(3) .0432(2)
Cl1a .32620(10) .69600(10) .32920(10) .0719(5)
Cl2a .29310(10) .87560(10) .44420(10) .0708(5)
Si1a -.04000(10) .60620(10) .42450(10) .0611(5)
Si2a .1161(2) .80700(10) .58310(10) .0813(6)
Si3a .03720(10) .53330(10) .24070(10) .0632(5)
C1a -.1428(5) .6446(4) .4683(3) .098(2)
C2a -.0793(5) .4914(4) .3970(3) .090(2)
C3a .0978(4) .6434(4) .4793(3) .0531(16)
C4a .1549(4) .7246(3) .5231(3) .0525(17)
C5a .2638(5) .7228(4) .5301(3) .0587(18)
C6a .2789(5) .6479(4) .4926(3) .0563(17)
C7a .1748(5) .5989(3) .4610(3) .0571(18)
C8a .0567(6) .7615(5) .6447(3) .126(3)
C9a .0245(6) .8639(4) .5464(4) .137(3)
C10a .2392(6) .8882(4) .6303(3) .104(3)
C11a .3807(5) .6180(4) .4988(4) .070(2)
C12a .4745(5) .6882(4) .5048(4) .105(3)
C13a .3780(5) .5484(5) .4385(4) .125(3)
C14a .3948(5) .5889(4) .5634(4) .118(3)
C15a -.0204(4) .6555(3) .3552(3) .0475(17)
C16a .0280(4) .6335(3) .2977(3) .0450(15)
C17a .0585(4) .7071(4) .2782(3) .0508(16)
C18a .0295(4) .7738(3) .3200(3) .0523(18)
C19a -.0156(4) .7421(4) .3682(3) .0529(17)
C20a .1199(5) .4727(3) .2801(3) .095(2)
C21a -.0985(5) .4682(4) .2047(4) .124(3)
C22a .0965(5) .5552(3) .1698(3) .090(2)
C23a .0317(5) .8576(4) .3081(3) .068(2)
C24a .1242(6) .8841(4) .2763(3) .096(2)
C25a .0372(6) .9235(4) .3732(4) .104(3)
C26a -.0726(6) .8500(4) .2585(4) .128(3)
Y(b) .30530(4) .24410(3) .08670(3) .0450(2)
Cl1b .27490(10) .38430(10) .15530(10) .0642(4)
Cl2b .44150(10) .33640(10) .04060(10) .0751(5)
Si1b .19960(10) .04490(10) .07260(10) .0536(5)
Si2b .29740(10) .09000(10) -.09420(10) .0725(6)
Si3b .21800(10) .21130(10) .25300(10) .0632(5)
C1b .2456(5) -.0477(3) .0297(3) .0765(19)
C2b .0829(4) .0083(3) .1066(3) .0627(18)
C3b .1682(4) .1105(3) .0156(3) .0441(16)
C4b .2233(4) .1382(3) -.0330(3) .0535(18)
C5b .1854(4) .2088(4) -.0425(3) .0578(18)
C6b .1106(4) .2267(3) -.0028(3) .0496(17)
C7b .1026(4) .1661(3) .0330(3) .0463(16)
C8b .4245(5) .0652(4) -.0590(3) .100(2)
C9b .3356(5) .1625(4) -.1452(3) .101(2)
C10b .2094(5) -.0067(4) -.1534(3) .104(3)
C11b .0402(4) .2873(3) -.0076(3) .0518(17)
C12b .1022(5) .3688(4) -.0149(3) .080(2)
C13b -.0476(5) .2469(4) -.0728(3) .080(2)
C14b -.0114(5) .3050(4) .0525(3) .0769(19)
C15b .3123(4) .1210(3) .1392(3) .0465(16)
C16b .3090(4) .1899(3) .1949(3) .0464(17)
C17b .4127(5) .2438(3) .2100(3) .0548(18)
C18b .4772(5) .2123(4) .1669(3) .0534(18)
C19b .4131(5) .1370(3) .1230(3) .0555(18)
C20b .0872(4) .2259(3) .2133(3) .0699(18)
C21b .2823(5) .3081(4) .3217(3) .089(2)
C22b .1952(6) .1256(4) .2931(3) .106(2)
C23b .5959(5) .2444(4) .1766(4) .077(3)
C24b .6521(5) .2046(4) .2261(4) .126(3)
C25b .6284(4) .3375(4) .2056(4) .108(3)
C26b .6324(5) .2187(4) .1100(4) .107(3)
Li(a) .4084(8) .8380(6) .3729(5) .078(3)
O1a .4148(4) .8946(4) .3036(3) .1111(18)
C27a .4386(7) .9815(7) .3176(6) .176(4)
C28a .4541(11) .9997(11) .2520(11) .268(8)
C29a .3822(11) .9301(14) .2042(8) .263(8)
C30a .3910(8) .8591(7) .2320(6) .172(4)
O2a .5548(4) .8631(3) .4200(3) .1040(19)
C31a .6340(10) .8477(9) .3881(7) .224(6)
C32a .7242(17) .8569(16) .4334(10) .309(11)
C33a .7130(14) .8873(11) .4969(9) .258(8)
C34a .6003(9) .8994(5) .4901(6) .153(4)
Li(b) .4128(8) .4571(6) .1161(6) .079(3)
O1b .5229(4) .5223(3) .1958(3) .1035(19)
C27b .6245(8) .5647(6) .1925(5) .149(4)
C28b .6714(13) .6188(10) .2621(10) .249(8)
C29b .6127(15) .5857(11) .3055(8) .272(9)
C30b .5115(7) .5376(6) .2646(5) .145(4)
O2b .3806(4) .5367(3) .0713(3) .1018(17)
C31b .3480(7) .5239(5) -.0005(5) .119(3)
C32b .2784(9) .5833(8) -.0063(7) .182(5)
C33b .3178(10) .6511(7) .0561(8) .185(5)
C34b .3759(8) .6177(7) .1041(5) .163(4)

loop_
_geom_angle_atom_site_label_1
_geom_angle_atom_site_label_2
_geom_angle_atom_site_label_3
_geom_angle
Cl1a Y(a) Cl2a 84.6000
Cl1a Li(a) Cl2a 97.8(4)
Cl1a Li(a) O1a 113.7(5)
Cl1a Li(a) O2a 115.5(5)
Cl2a Li(a) O1a 114.3(5)
Cl2a Li(a) O2a 113.9(5)
O1a Li(a) O2a 102.4(6)
Cl1b Y(b) Cl2b 84.6000
Cl1b Li(b) Cl2b 95.1(4)
Cl1b Li(b) Cl2b 95.1(4)
Cl1b Li(b) O1b 107.9(5)
Cl1b Li(b) O2b 117.9(5)
Cl2b Li(b) O1b 120.3(5)
Cl2b Li(b) O2b 113.3(5)
O1b Li(b) O2b 103.0(6)
C15a Si1a C3a 99.1(3)
C15b Si1b C3b 99.5(2)

loop_
_geom_bond_atom_site_label_1
_geom_bond_atom_site_label_2
_geom_bond_distance
Y(a) Cl1a 2.628(2)
Y(a) Cl2a 2.642(2)
Li(a) Cl1a 2.366(11)
Li(a) Cl2a 2.340(11)
Li(a) O1a 1.917(12)
Li(a) O2a 1.925(12)
Y(b) Cl1b 2.6140(10)
Y(b) Cl2b 2.623(2)
Li(b) Cl1b 2.377(11)
Li(b) Cl2b 2.401(11)
Li(b) O1b 1.950(12)
Li(b) O2b 1.893(12)
Si1a C1a 1.869(7)
Si1a C2a 1.863(6)
Si1a C3a 1.87(6)
Si1a C15a 1.858(6)
Si2a C4a 1.845(6)
Si2a C8a 1.850(8)
Si2a C9a 1.856(8)
Si2a C10a 1.878(7)
Si1b C1b 1.872(6)
Si1b C2b 1.858(6)
Si1b C3b 1.862(5)
Si1b C15b 1.887(6)
Si2b C4b 1.843(6)
Si2b C8b 1.869(7)
Si2b C9b 1.868(7)
Si2b C10b 1.859(7)

loop_
_cod_changelog_entry_id
_cod_changelog_entry_author
_cod_changelog_entry_date
_cod_changelog_entry_text
1 'Vaitkus, Antanas' 2023-12-04T10:43:59+02:00
;
 Corrected the way standard uncertainty values were represented in the atomic
 coordinates of the 'Y(A)' atom. The coordinates were changed from
 '.1810(0.4) .7217(0.3) .4009(0.3)' to '.18100(4) .72170(3) .40090(3)'.
;
